data_8102994
loop_
_publ_author_name
'Sung-Jin Kim'
'Thomas F. F\"assler'

_publ_section_title
;
 Crystal structure of barium distannide, BaSn2
;
_journal_issue 4
_journal_name_full 'Zeitschrift f\"ur Kristallographie - New Crystal Structures'
_journal_page_first 325
_journal_volume 223
_journal_year 2008
_chemical_formula_sum 'Ba Sn2'
_chemical_formula_weight 374.72
_chemical_name_systematic
; 
 barium distannide 
;
_space_group_IT_number 164
_symmetry_cell_setting trigonal
_symmetry_space_group_name_Hall '-P 3 2"'
_symmetry_space_group_name_H-M 'P -3 m 1'
_atom_sites_solution_primary direct
_atom_sites_solution_secondary difmap
_audit_creation_method SHELXL-97
_cell_angle_alpha 90.00
_cell_angle_beta 90.00
_cell_angle_gamma 120.00
_cell_formula_units_Z 1
_cell_length_a 4.652(2)
_cell_length_b 4.652(2)
_cell_length_c 5.546(4)
_cell_measurement_reflns_used 1167
_cell_measurement_temperature 293(2)
_cell_measurement_theta_max 27.75
_cell_measurement_theta_min 3.66
_cell_volume 103.94(10)
_computing_cell_refinement
;
 CrysAlis RED, Oxford Diffraction Ltd.,
 Version 1.171.29.9 (release 23-03-2006 CrysAlis171 .NET)
 (compiled Mar 23 2006,23:39:28)
;
_computing_data_collection
;
 CrysAlis CCD, Oxford Diffraction Ltd.,
 Version 1.171.29.9 (release 23-03-2006 CrysAlis171 .NET)
 (compiled Mar 23 2006,23:39:28)
;
_computing_data_reduction
;
 CrysAlis RED, Oxford Diffraction Ltd.,
 Version 1.171.29.9 (release 23-03-2006 CrysAlis171 .NET)
 (compiled Mar 23 2006,23:39:28)
;
_computing_molecular_graphics 'Diamond 3.1f'
_computing_structure_refinement 'SHELXL-97 (Sheldrick, 1997)'
_computing_structure_solution 'SHELXS-97 (Sheldrick, 1990)'
_diffrn_ambient_temperature 293(2)
_diffrn_detector_area_resol_mean 16.0238
_diffrn_measured_fraction_theta_full 1.000
_diffrn_measured_fraction_theta_max 1.000
_diffrn_measurement_device_type 'Oxford-Diffraction Excalibur3 CCD Detector'
_diffrn_measurement_method 'phi- and omega-rotation'
_diffrn_radiation_monochromator graphite
_diffrn_radiation_source 'Enhance (Mo) X-ray Source'
_diffrn_radiation_type MoK\a
_diffrn_radiation_wavelength 0.71073
_diffrn_reflns_av_R_equivalents 0.0440
_diffrn_reflns_av_sigmaI/netI 0.0155
_diffrn_reflns_limit_h_max 6
_diffrn_reflns_limit_h_min -6
_diffrn_reflns_limit_k_max 6
_diffrn_reflns_limit_k_min -4
_diffrn_reflns_limit_l_max 7
_diffrn_reflns_limit_l_min -7
_diffrn_reflns_number 1519
_diffrn_reflns_theta_full 27.82
_diffrn_reflns_theta_max 27.82
_diffrn_reflns_theta_min 3.67
_exptl_absorpt_coefficient_mu 21.040
_exptl_absorpt_correction_T_max 0.504
_exptl_absorpt_correction_T_min 0.164
_exptl_absorpt_correction_type multi-scan
_exptl_absorpt_process_details
;
 CrysAlis RED, Oxford Diffraction Ltd.,
 Version 1.171.29.9 (release 23-03-2006 CrysAlis171 .NET)
 (compiled Mar 23 2006,23:39:28)
 Empirical absorption correction using spherical harmonics,
 implemented in SCALE3 ABSPACK scaling algorithm.
;
_exptl_crystal_colour metallic
_exptl_crystal_density_diffrn 5.986
_exptl_crystal_density_method 'not measured'
_exptl_crystal_description fragment
_exptl_crystal_F_000 156
_exptl_crystal_size_max 0.05
_exptl_crystal_size_mid 0.05
_exptl_crystal_size_min 0.03
_refine_diff_density_max 3.327
_refine_diff_density_min -1.089
_refine_diff_density_rms 0.241
_refine_ls_extinction_coef 0.061(4)
_refine_ls_extinction_expression Fc^*^=kFc[1+0.001xFc^2^\l^3^/sin(2\q)]^-1/4^
_refine_ls_extinction_method SHELXL
_refine_ls_goodness_of_fit_ref 1.138
_refine_ls_matrix_type full
_refine_ls_number_parameters 7
_refine_ls_number_reflns 118
_refine_ls_number_restraints 0
_refine_ls_restrained_S_all 1.138
_refine_ls_R_factor_all 0.0241
_refine_ls_R_factor_gt 0.0207
_refine_ls_shift/su_max 0.000
_refine_ls_shift/su_mean 0.000
_refine_ls_structure_factor_coef Fsqd
_refine_ls_weighting_details 'calc w=1/[\s^2^(Fo^2^)+(0.0025P)^2^+1.3811P] where P=(Fo^2^+2Fc^2^)/3'
_refine_ls_weighting_scheme calc
_refine_ls_wR_factor_gt 0.0384
_refine_ls_wR_factor_ref 0.0390
_reflns_number_gt 102
_reflns_number_total 118
_reflns_threshold_expression >2sigma(I)
_cod_data_source_file 409958.cff
_cod_data_source_block global
_cod_original_cell_volume 103.95(11)
_cod_original_sg_symbol_H-M P-3m1
_cod_database_code 8102994

loop_
_symmetry_equiv_pos_as_xyz
'x, y, z'
'-y, x-y, z'
'-x+y, -x, z'
'y, x, -z'
'x-y, -y, -z'
'-x, -x+y, -z'
'-x, -y, -z'
'y, -x+y, -z'
'x-y, x, -z'
'-y, -x, z'
'-x+y, y, z'
'x, x-y, z'

loop_
_atom_site_label
_atom_site_type_symbol
_atom_site_fract_x
_atom_site_fract_y
_atom_site_fract_z
_atom_site_U_iso_or_equiv
_atom_site_adp_type
_atom_site_occupancy
_atom_site_symmetry_multiplicity
_atom_site_calc_flag
_atom_site_refinement_flags
_atom_site_disorder_assembly
_atom_site_disorder_group
Ba1 Ba 0.0000 0.0000 0.5000 0.0180(4) Uani 1 12 d S . .
Sn2 Sn -0.3333 0.3333 0.89694(16) 0.0155(3) Uani 1 6 d S . .

loop_
_atom_site_aniso_label
_atom_site_aniso_U_11
_atom_site_aniso_U_22
_atom_site_aniso_U_33
_atom_site_aniso_U_23
_atom_site_aniso_U_13
_atom_site_aniso_U_12
Ba1 0.0175(4) 0.0175(4) 0.0189(6) 0.000 0.000 0.0088(2)
Sn2 0.0152(4) 0.0152(4) 0.0162(5) 0.000 0.000 0.00760(18)

loop_
_atom_type_symbol
_atom_type_description
_atom_type_scat_dispersion_real
_atom_type_scat_dispersion_imag
_atom_type_scat_source
Sn Sn -0.6537 1.4246 'International Tables Vol C Tables 4.2.6.8 and 6.1.1.4'
Ba Ba -0.3244 2.2819 'International Tables Vol C Tables 4.2.6.8 and 6.1.1.4'

loop_
_geom_angle_atom_site_label_1
_geom_angle_atom_site_label_2
_geom_angle_atom_site_label_3
_geom_angle
_geom_angle_site_symmetry_1
_geom_angle_site_symmetry_3
_geom_angle_publ_flag
Sn2 Ba1 Sn2 180.0 7_566 1_545 ?
Sn2 Ba1 Sn2 95.89(4) 7_566 1_655 ?
Sn2 Ba1 Sn2 84.11(4) 1_545 1_655 ?
Sn2 Ba1 Sn2 84.11(4) 7_566 7_556 ?
Sn2 Ba1 Sn2 95.89(4) 1_545 7_556 ?
Sn2 Ba1 Sn2 95.89(4) 1_655 7_556 ?
Sn2 Ba1 Sn2 84.11(4) 7_566 7_456 ?
Sn2 Ba1 Sn2 95.89(4) 1_545 7_456 ?
Sn2 Ba1 Sn2 180.0 1_655 7_456 ?
Sn2 Ba1 Sn2 84.11(4) 7_556 7_456 ?
Sn2 Ba1 Sn2 95.89(4) 7_566 . ?
Sn2 Ba1 Sn2 84.11(4) 1_545 . ?
Sn2 Ba1 Sn2 84.11(4) 1_655 . ?
Sn2 Ba1 Sn2 180.0 7_556 . ?
Sn2 Ba1 Sn2 95.89(4) 7_456 . ?
Sn2 Ba1 Ba1 90.0 7_566 1_455 ?
Sn2 Ba1 Ba1 90.0 1_545 1_455 ?
Sn2 Ba1 Ba1 132.05(2) 1_655 1_455 ?
Sn2 Ba1 Ba1 132.05(2) 7_556 1_455 ?
Sn2 Ba1 Ba1 47.95(2) 7_456 1_455 ?
Sn2 Ba1 Ba1 47.95(2) . 1_455 ?
Sn2 Ba1 Ba1 132.05(2) 7_566 1_445 ?
Sn2 Ba1 Ba1 47.95(2) 1_545 1_445 ?
Sn2 Ba1 Ba1 132.05(2) 1_655 1_445 ?
Sn2 Ba1 Ba1 90.0 7_556 1_445 ?
Sn2 Ba1 Ba1 47.95(2) 7_456 1_445 ?
Sn2 Ba1 Ba1 90.0 . 1_445 ?
Ba1 Ba1 Ba1 60.0 1_455 1_445 ?
Sn2 Ba1 Ba1 47.95(2) 7_566 1_565 ?
Sn2 Ba1 Ba1 132.05(2) 1_545 1_565 ?
Sn2 Ba1 Ba1 90.0 1_655 1_565 ?
Sn2 Ba1 Ba1 132.05(2) 7_556 1_565 ?
Sn2 Ba1 Ba1 90.0 7_456 1_565 ?
Sn2 Ba1 Ba1 47.95(2) . 1_565 ?
Ba1 Ba1 Ba1 60.0 1_455 1_565 ?
Ba1 Ba1 Ba1 120.0 1_445 1_565 ?
Sn2 Ba1 Ba1 132.05(2) 7_566 1_545 ?
Sn2 Ba1 Ba1 47.95(2) 1_545 1_545 ?
Sn2 Ba1 Ba1 90.0 1_655 1_545 ?
Sn2 Ba1 Ba1 47.95(2) 7_556 1_545 ?
Sn2 Ba1 Ba1 90.0 7_456 1_545 ?
Sn2 Ba1 Ba1 132.05(2) . 1_545 ?
Ba1 Ba1 Ba1 120.0 1_455 1_545 ?
Ba1 Ba1 Ba1 60.0 1_445 1_545 ?
Ba1 Ba1 Ba1 180.0 1_565 1_545 ?
Sn2 Sn2 Sn2 105.67(4) 7_567 7_467 ?
Sn2 Sn2 Sn2 105.67(4) 7_567 7_457 ?
Sn2 Sn2 Sn2 105.67(4) 7_467 7_457 ?
Sn2 Sn2 Ba1 163.72(4) 7_567 1_455 ?
Sn2 Sn2 Ba1 83.82(3) 7_467 1_455 ?
Sn2 Sn2 Ba1 83.82(3) 7_457 1_455 ?
Sn2 Sn2 Ba1 83.82(3) 7_567 . ?
Sn2 Sn2 Ba1 163.72(4) 7_467 . ?
Sn2 Sn2 Ba1 83.82(3) 7_457 . ?
Ba1 Sn2 Ba1 84.11(4) 1_455 . ?
Sn2 Sn2 Ba1 83.82(3) 7_567 1_565 ?
Sn2 Sn2 Ba1 83.82(3) 7_467 1_565 ?
Sn2 Sn2 Ba1 163.72(4) 7_457 1_565 ?
Ba1 Sn2 Ba1 84.11(4) 1_455 1_565 ?
Ba1 Sn2 Ba1 84.11(4) . 1_565 ?

loop_
_geom_bond_atom_site_label_1
_geom_bond_atom_site_label_2
_geom_bond_distance
_geom_bond_site_symmetry_2
_geom_bond_publ_flag
Ba1 Sn2 3.4728(16) 7_566 ?
Ba1 Sn2 3.4728(16) 1_545 ?
Ba1 Sn2 3.4728(16) 1_655 ?
Ba1 Sn2 3.4728(16) 7_556 ?
Ba1 Sn2 3.4728(16) 7_456 ?
Ba1 Sn2 3.4728(16) . ?
Ba1 Ba1 4.652(2) 1_455 ?
Ba1 Ba1 4.652(2) 1_445 ?
Ba1 Ba1 4.652(2) 1_565 ?
Ba1 Ba1 4.652(2) 1_545 ?
Sn2 Sn2 2.9191(14) 7_567 ?
Sn2 Sn2 2.9191(14) 7_467 ?
Sn2 Sn2 2.9191(14) 7_457 ?
Sn2 Ba1 3.4728(16) 1_455 ?
Sn2 Ba1 3.4728(16) 1_565 ?
